data_7120622
loop_
_publ_author_name
'Causero, Andrea'
'Elsen, Holger'
'Ballmann, Gerd'
'Escalona, Ana'
'Harder, Sjoerd'

_publ_section_title
;
 Calcium stilbene complexes: structures and dual reactivity
;
_journal_name_full 'Chem. Commun.'
_journal_paper_doi 10.1039/C7CC05792J
_journal_year 2017
_chemical_formula_moiety 'C74 H118 Ca2 I2 N4 O4'
_chemical_formula_sum 'C74 H118 Ca2 I2 N4 O4'
_chemical_formula_weight 1461.68
_space_group_crystal_system trigonal
_space_group_IT_number 148
_space_group_name_Hall '-R 3'
_space_group_name_H-M_alt 'R -3'
_symmetry_space_group_name_Hall '-R 3'
_symmetry_space_group_name_H-M 'R -3 :H'
_atom_sites_solution_hydrogens geom
_atom_sites_solution_primary dual
_audit_creation_date 2017-06-21
_audit_creation_method
;
Olex2 1.2
(compiled 2017.03.28 svn.r3405 for OlexSys, GUI svn.r5337)
;
_audit_update_record
;
2017-07-06 deposited with the CCDC.
2017-08-17 downloaded from the CCDC.
;
_cell_angle_alpha 90
_cell_angle_beta 90
_cell_angle_gamma 120
_cell_formula_units_Z 9
_cell_length_a 29.2848(9)
_cell_length_b 29.2848(9)
_cell_length_c 23.2122(5)
_cell_measurement_reflns_used 22490
_cell_measurement_temperature 100.01(10)
_cell_measurement_theta_max 29.2880
_cell_measurement_theta_min 3.3620
_cell_volume 17239.8(8)
_computing_cell_refinement 'CrysAlisPro 1.171.38.43 (Rigaku OD, 2015)'
_computing_data_collection 'CrysAlisPro 1.171.38.43 (Rigaku OD, 2015)'
_computing_data_reduction 'CrysAlisPro 1.171.38.43 (Rigaku OD, 2015)'
_computing_molecular_graphics 'Olex2 (Dolomanov et al., 2009)'
_computing_publication_material 'Olex2 (Dolomanov et al., 2009)'
_computing_structure_refinement 'ShelXL (Sheldrick, 2015)'
_computing_structure_solution 'ShelXT (Sheldrick, 2015)'
_diffrn_ambient_environment N~2~
_diffrn_ambient_temperature 100.01(10)
_diffrn_detector 'CCD plate'
_diffrn_detector_area_resol_mean 5.2903
_diffrn_detector_type AtlasS2
_diffrn_measured_fraction_theta_full 0.998
_diffrn_measured_fraction_theta_max 0.880
_diffrn_measurement_details
;
List of Runs (angles in degrees, time in seconds):

  # Type    Start    End  Width  t~exp~   \w     \q     \k     \f   Frames
#--------------------------------------------------------------------------
  1  \w    -46.00  48.00   1.00   55.00    --  -11.17  19.00 -90.00   94
  2  \w    -20.00  24.00   1.00   55.00    --  -11.17 -99.00 -90.00   44
  3  \w    -33.00  60.00   1.00   55.00    --  -11.17  38.00 150.00   93
  4  \w    -44.00   3.00   1.00   55.00    --  -11.17  77.00  30.00   47
;
_diffrn_measurement_device 'four-circle diffractometer'
_diffrn_measurement_device_type 'SuperNova, Dual, Cu at zero, AtlasS2'
_diffrn_measurement_method '\w scans'
_diffrn_orient_matrix_type 'CrysAlisPro convention (1999,Acta A55,543-557)'
_diffrn_orient_matrix_UB_11 -0.0192017000
_diffrn_orient_matrix_UB_12 -0.0224792000
_diffrn_orient_matrix_UB_13 -0.0151513000
_diffrn_orient_matrix_UB_21 0.0171845000
_diffrn_orient_matrix_UB_22 -0.0105023000
_diffrn_orient_matrix_UB_23 -0.0001223000
_diffrn_orient_matrix_UB_31 -0.0109474000
_diffrn_orient_matrix_UB_32 -0.0128676000
_diffrn_orient_matrix_UB_33 0.0265359000
_diffrn_radiation_monochromator mirror
_diffrn_radiation_probe x-ray
_diffrn_radiation_type MoK\a
_diffrn_radiation_wavelength 0.71073
_diffrn_reflns_av_R_equivalents 0.0285
_diffrn_reflns_av_unetI/netI 0.0248
_diffrn_reflns_Laue_measured_fraction_full 0.998
_diffrn_reflns_Laue_measured_fraction_max 0.880
_diffrn_reflns_limit_h_max 40
_diffrn_reflns_limit_h_min -38
_diffrn_reflns_limit_k_max 40
_diffrn_reflns_limit_k_min -36
_diffrn_reflns_limit_l_max 31
_diffrn_reflns_limit_l_min -31
_diffrn_reflns_number 43023
_diffrn_reflns_point_group_measured_fraction_full 0.998
_diffrn_reflns_point_group_measured_fraction_max 0.880
_diffrn_reflns_theta_full 25.242
_diffrn_reflns_theta_max 29.777
_diffrn_reflns_theta_min 2.978
_diffrn_source 'micro-focus sealed X-ray tube'
_diffrn_source_type 'SuperNova (Mo) X-ray Source'
_exptl_absorpt_coefficient_mu 1.001
_exptl_absorpt_correction_T_max 0.994
_exptl_absorpt_correction_T_min 0.988
_exptl_absorpt_correction_type gaussian
_exptl_absorpt_process_details
;
CrysAlisPro 1.171.38.43 (Rigaku Oxford Diffraction, 2015)
Numerical absorption correction based on gaussian integration over
            a multifaceted crystal model
Empirical absorption correction using spherical harmonics,
 implemented in SCALE3 ABSPACK scaling algorithm.
;
_exptl_crystal_colour 'clear light colourless'
_exptl_crystal_colour_lustre clear
_exptl_crystal_colour_modifier light
_exptl_crystal_colour_primary colourless
_exptl_crystal_density_diffrn 1.267
_exptl_crystal_description block
_exptl_crystal_F_000 6912
_exptl_crystal_size_max 0.421
_exptl_crystal_size_mid 0.309
_exptl_crystal_size_min 0.17
_refine_diff_density_max 1.626
_refine_diff_density_min -2.070
_refine_diff_density_rms 0.087
_refine_ls_extinction_method none
_refine_ls_goodness_of_fit_ref 1.116
_refine_ls_hydrogen_treatment constr
_refine_ls_matrix_type full
_refine_ls_number_parameters 399
_refine_ls_number_reflns 9623
_refine_ls_number_restraints 3
_refine_ls_restrained_S_all 1.119
_refine_ls_R_factor_all 0.0650
_refine_ls_R_factor_gt 0.0441
_refine_ls_shift/su_max 0.003
_refine_ls_shift/su_mean 0.000
_refine_ls_structure_factor_coef Fsqd
_refine_ls_weighting_details 'w=1/[\s^2^(Fo^2^)+(0.0141P)^2^+123.1176P] where P=(Fo^2^+2Fc^2^)/3'
_refine_ls_weighting_scheme calc
_refine_ls_wR_factor_gt 0.0848
_refine_ls_wR_factor_ref 0.0984
_reflns_Friedel_coverage 0.000
_reflns_number_gt 7640
_reflns_number_total 9623
_reflns_threshold_expression 'I > 2\s(I)'
_cod_data_source_file c7cc05792j2.cif
_cod_data_source_block hasj170608b
_cod_original_cell_volume 17239.8(11)
_cod_database_code 7120622
_shelx_shelxl_version_number 2016/6
_chemical_oxdiff_formula 'C H N O I Ca'
_shelx_space_group_comment
;
The symmetry employed for this shelxl refinement is uniquely defined
by the following loop, which should always be used as a source of
symmetry information in preference to the above space-group names.
They are only intended as comments.
;
_reflns_odcompleteness_completeness 99.82
_reflns_odcompleteness_iscentric 1
_reflns_odcompleteness_theta 26.32
_olex2_refinement_description
;
1. Fixed Uiso
 At 1.2 times of:
  All C(H) groups, All C(H,H) groups
 At 1.5 times of:
  All C(H,H,H) groups
2. Restrained distances
 C31-C30 \\sim C30-C29 \\sim C32-C31
 with sigma of 0.02
3.a Ternary CH refined with riding coordinates:
 C7(H7), C10(H10), C23(H23), C26(H26)
3.b Secondary CH2 refined with riding coordinates:
 C29(H29A,H29B), C30(H30A,H30B), C31(H31A,H31B), C32(H32A,H32B), C33(H33A,
 H33B), C34(H34A,H34B), C35(H35A,H35B), C36(H36A,H36B)
3.c Aromatic/amide H refined with riding coordinates:
 C3(H3), C4(H4), C5(H5), C19(H19), C20(H20), C21(H21)
3.d Idealised Me refined as rotating group:
 C8(H8A,H8B,H8C), C9(H9A,H9B,H9C), C11(H11A,H11B,H11C), C12(H12A,H12B,H12C),
 C14(H14A,H14B,H14C), C15(H15A,H15B,H15C), C16(H16A,H16B,H16C), C24(H24A,H24B,
 H24C), C25(H25A,H25B,H25C), C27(H27A,H27B,H27C), C28(H28A,H28B,H28C)
;
_olex2_date_sample_data_collection 2017-06-08
_olex2_submission_special_instructions 'No special instructions were received'
_oxdiff_exptl_absorpt_empirical_details
;
Empirical correction (ABSPACK) includes:
- Absorption correction using spherical harmonics
- Frame scaling
;
_oxdiff_exptl_absorpt_empirical_full_max 1.226
_oxdiff_exptl_absorpt_empirical_full_min 0.795

loop_
_space_group_symop_operation_xyz
'x, y, z'
'-y, x-y, z'
'-x+y, -x, z'
'x+2/3, y+1/3, z+1/3'
'-y+2/3, x-y+1/3, z+1/3'
'-x+y+2/3, -x+1/3, z+1/3'
'x+1/3, y+2/3, z+2/3'
'-y+1/3, x-y+2/3, z+2/3'
'-x+y+1/3, -x+2/3, z+2/3'
'-x, -y, -z'
'y, -x+y, -z'
'x-y, x, -z'
'-x+2/3, -y+1/3, -z+1/3'
'y+2/3, -x+y+1/3, -z+1/3'
'x-y+2/3, x+1/3, -z+1/3'
'-x+1/3, -y+2/3, -z+2/3'
'y+1/3, -x+y+2/3, -z+2/3'
'x-y+1/3, x+2/3, -z+2/3'

loop_
_atom_site_label
_atom_site_type_symbol
_atom_site_fract_x
_atom_site_fract_y
_atom_site_fract_z
_atom_site_U_iso_or_equiv
_atom_site_adp_type
_atom_site_occupancy
_atom_site_site_symmetry_order
_atom_site_calc_flag
_atom_site_refinement_flags_posn
I1 I 0.43242(2) 0.47356(2) 0.55098(2) 0.04352(8) Uani 1 1 d .
Ca1 Ca 0.45599(3) 0.51557(3) 0.42371(2) 0.03135(14) Uani 1 1 d .
O1 O 0.36169(10) 0.46272(9) 0.41791(10) 0.0409(6) Uani 1 1 d .
O2 O 0.45232(11) 0.44454(10) 0.36663(9) 0.0435(6) Uani 1 1 d .
N1 N 0.46113(10) 0.57102(10) 0.34493(10) 0.0288(5) Uani 1 1 d .
N2 N 0.46634(9) 0.60308(10) 0.43378(10) 0.0253(5) Uani 1 1 d .
C00B C 0.45263(11) 0.65348(12) 0.35069(12) 0.0261(6) Uani 1 1 d .
C1 C 0.46324(14) 0.56607(13) 0.28393(12) 0.0347(7) Uani 1 1 d .
C2 C 0.41839(17) 0.53063(14) 0.25240(14) 0.0422(8) Uani 1 1 d .
C3 C 0.4242(2) 0.52123(16) 0.19391(15) 0.0565(12) Uani 1 1 d .
H3 H 0.394370 0.498196 0.172992 0.068 Uiso 1 1 calc R
C4 C 0.4722(2) 0.54480(18) 0.16693(16) 0.0673(15) Uani 1 1 d .
H4 H 0.474999 0.537729 0.128442 0.081 Uiso 1 1 calc R
C5 C 0.5161(2) 0.57912(17) 0.19786(15) 0.0569(12) Uani 1 1 d .
H5 H 0.548775 0.595254 0.179717 0.068 Uiso 1 1 calc R
C6 C 0.51317(16) 0.59057(15) 0.25585(13) 0.0421(9) Uani 1 1 d .
C7 C 0.56396(16) 0.62663(15) 0.28712(14) 0.0440(9) Uani 1 1 d .
H7 H 0.554482 0.636364 0.323745 0.053 Uiso 1 1 calc R
C8 C 0.59463(18) 0.59859(18) 0.30139(15) 0.0545(11) Uani 1 1 d .
H8A H 0.572846 0.567667 0.323878 0.082 Uiso 1 1 calc GR
H8B H 0.625657 0.621882 0.322951 0.082 Uiso 1 1 calc GR
H8C H 0.604678 0.588563 0.266327 0.082 Uiso 1 1 calc GR
C9 C 0.60038(17) 0.67818(18) 0.25469(19) 0.0607(12) Uani 1 1 d .
H9A H 0.613460 0.670294 0.220411 0.091 Uiso 1 1 calc GR
H9B H 0.629458 0.701000 0.279020 0.091 Uiso 1 1 calc GR
H9C H 0.580918 0.695361 0.244435 0.091 Uiso 1 1 calc GR
C10 C 0.36418(16) 0.49903(15) 0.27907(16) 0.0466(9) Uani 1 1 d .
H10 H 0.366122 0.511641 0.318599 0.056 Uiso 1 1 calc R
C11 C 0.34642(19) 0.43965(16) 0.28193(17) 0.0545(10) Uani 1 1 d .
H11A H 0.344691 0.426445 0.243662 0.082 Uiso 1 1 calc GR
H11B H 0.312261 0.420769 0.299599 0.082 Uiso 1 1 calc GR
H11C H 0.371305 0.434892 0.304309 0.082 Uiso 1 1 calc GR
C12 C 0.32145(19) 0.50509(17) 0.2470(2) 0.0658(13) Uani 1 1 d .
H12A H 0.331873 0.541759 0.244657 0.099 Uiso 1 1 calc GR
H12B H 0.288659 0.486399 0.267429 0.099 Uiso 1 1 calc GR
H12C H 0.317185 0.490870 0.208801 0.099 Uiso 1 1 calc GR
C13 C 0.46275(11) 0.60993(11) 0.37712(11) 0.0237(5) Uani 1 1 d .
C14 C 0.39656(13) 0.62420(13) 0.32637(15) 0.0365(7) Uani 1 1 d .
H14A H 0.395144 0.602554 0.294586 0.055 Uiso 1 1 calc GR
H14B H 0.386797 0.649279 0.313416 0.055 Uiso 1 1 calc GR
H14C H 0.372556 0.602390 0.355863 0.055 Uiso 1 1 calc GR
C15 C 0.45551(12) 0.69486(11) 0.39333(13) 0.0285(6) Uani 1 1 d .
H15A H 0.432405 0.677473 0.425253 0.043 Uiso 1 1 calc GR
H15B H 0.444895 0.717190 0.374344 0.043 Uiso 1 1 calc GR
H15C H 0.491016 0.715810 0.407072 0.043 Uiso 1 1 calc GR
C16 C 0.49048(14) 0.68423(14) 0.30087(14) 0.0385(7) Uani 1 1 d .
H16A H 0.526088 0.702361 0.314905 0.058 Uiso 1 1 calc GR
H16B H 0.481717 0.709384 0.285696 0.058 Uiso 1 1 calc GR
H16C H 0.487202 0.660092 0.271009 0.058 Uiso 1 1 calc GR
C17 C 0.48320(11) 0.64166(12) 0.47811(12) 0.0259(6) Uani 1 1 d .
C18 C 0.53589(12) 0.68494(14) 0.47958(13) 0.0351(7) Uani 1 1 d .
C19 C 0.55159(13) 0.72064(14) 0.52517(13) 0.0369(7) Uani 1 1 d .
H19 H 0.586096 0.748615 0.526186 0.044 Uiso 1 1 calc R
C20 C 0.51738(13) 0.71564(13) 0.56888(14) 0.0350(7) Uani 1 1 d .
H20 H 0.528103 0.740784 0.597948 0.042 Uiso 1 1 calc R
C21 C 0.46695(12) 0.67260(12) 0.56861(12) 0.0295(6) Uani 1 1 d .
H21 H 0.443983 0.668800 0.598301 0.035 Uiso 1 1 calc R
C22 C 0.44948(11) 0.63469(11) 0.52514(12) 0.0244(5) Uani 1 1 d .
C23 C 0.39399(11) 0.58743(11) 0.52874(12) 0.0262(6) Uani 1 1 d .
H23 H 0.393657 0.559048 0.506044 0.031 Uiso 1 1 calc R
C24 C 0.37743(14) 0.56651(13) 0.59041(13) 0.0369(7) Uani 1 1 d .
H24A H 0.404104 0.561003 0.607612 0.055 Uiso 1 1 calc GR
H24B H 0.344659 0.533740 0.589355 0.055 Uiso 1 1 calc GR
H24C H 0.373186 0.591719 0.612764 0.055 Uiso 1 1 calc GR
C25 C 0.35277(12) 0.59875(13) 0.50248(15) 0.0357(7) Uani 1 1 d .
H25A H 0.353371 0.627783 0.522386 0.054 Uiso 1 1 calc GR
H25B H 0.318439 0.568082 0.506097 0.054 Uiso 1 1 calc GR
H25C H 0.360633 0.607498 0.462487 0.054 Uiso 1 1 calc GR
C26 C 0.57674(13) 0.69305(19) 0.43424(15) 0.0556(11) Uani 1 1 d .
H26 H 0.558397 0.669674 0.401686 0.067 Uiso 1 1 calc R
C27 C 0.61566(15) 0.67763(19) 0.45889(19) 0.0612(12) Uani 1 1 d .
H27A H 0.634605 0.700573 0.490408 0.092 Uiso 1 1 calc GR
H27B H 0.640086 0.680816 0.429418 0.092 Uiso 1 1 calc GR
H27C H 0.596694 0.641847 0.472297 0.092 Uiso 1 1 calc GR
C28 C 0.60743(16) 0.7506(2) 0.4113(2) 0.0806(18) Uani 1 1 d .
H28A H 0.582871 0.761103 0.398607 0.121 Uiso 1 1 calc GR
H28B H 0.629361 0.752455 0.379577 0.121 Uiso 1 1 calc GR
H28C H 0.629036 0.773648 0.441506 0.121 Uiso 1 1 calc GR
C29 C 0.32594(15) 0.48268(15) 0.42290(17) 0.0472(9) Uani 1 1 d D
H29A H 0.305229 0.476067 0.388080 0.057 Uiso 1 1 calc R
H29B H 0.344693 0.520226 0.430839 0.057 Uiso 1 1 calc R
C30 C 0.29292(18) 0.45299(16) 0.47126(18) 0.0555(10) Uani 1 1 d D
H30A H 0.260722 0.454743 0.472477 0.067 Uiso 1 1 calc R
H30B H 0.311494 0.465586 0.507547 0.067 Uiso 1 1 calc R
C31 C 0.2812(2) 0.39559(16) 0.4575(2) 0.0640(13) Uani 1 1 d D
H31A H 0.273126 0.374472 0.492187 0.077 Uiso 1 1 calc R
H31B H 0.252343 0.378004 0.430351 0.077 Uiso 1 1 calc R
C32 C 0.33275(16) 0.40634(14) 0.43142(16) 0.0445(8) Uani 1 1 d D
H32A H 0.352458 0.397618 0.458505 0.053 Uiso 1 1 calc R
H32B H 0.326631 0.385567 0.396744 0.053 Uiso 1 1 calc R
C33 C 0.44915(17) 0.39669(14) 0.39019(14) 0.0432(8) Uani 1 1 d .
H33A H 0.413360 0.371938 0.402136 0.052 Uiso 1 1 calc R
H33B H 0.472271 0.405112 0.423243 0.052 Uiso 1 1 calc R
C34 C 0.46632(14) 0.37326(14) 0.34195(14) 0.0379(7) Uani 1 1 d .
H34A H 0.502161 0.380638 0.347937 0.045 Uiso 1 1 calc R
H34B H 0.443096 0.335407 0.339419 0.045 Uiso 1 1 calc R
C35 C 0.46243(16) 0.40068(16) 0.28803(15) 0.0464(9) Uani 1 1 d .
H35A H 0.486360 0.402145 0.258247 0.056 Uiso 1 1 calc R
H35B H 0.426768 0.383364 0.272930 0.056 Uiso 1 1 calc R
C36 C 0.47845(19) 0.45457(16) 0.31086(14) 0.0516(10) Uani 1 1 d .
H36A H 0.516428 0.475480 0.315144 0.062 Uiso 1 1 calc R
H36B H 0.466718 0.472939 0.285417 0.062 Uiso 1 1 calc R

loop_
_atom_site_aniso_label
_atom_site_aniso_U_11
_atom_site_aniso_U_22
_atom_site_aniso_U_33
_atom_site_aniso_U_23
_atom_site_aniso_U_13
_atom_site_aniso_U_12
I1 0.06196(16) 0.07489(18) 0.02545(10) 0.01291(10) 0.00979(9) 0.05802(15)
Ca1 0.0507(4) 0.0442(4) 0.0224(3) 0.0034(2) 0.0031(3) 0.0412(3)
O1 0.0550(15) 0.0385(13) 0.0479(13) -0.0046(11) -0.0050(11) 0.0373(12)
O2 0.0793(18) 0.0534(15) 0.0288(11) 0.0018(10) 0.0043(11) 0.0564(15)
N1 0.0413(14) 0.0426(14) 0.0217(11) 0.0024(10) -0.0003(10) 0.0354(13)
N2 0.0276(12) 0.0351(13) 0.0224(11) 0.0026(10) 0.0014(9) 0.0225(11)
C00B 0.0293(14) 0.0318(15) 0.0275(13) -0.0014(11) -0.0047(11) 0.0230(13)
C1 0.062(2) 0.0449(18) 0.0219(13) 0.0017(12) 0.0002(13) 0.0451(18)
C2 0.078(3) 0.0460(19) 0.0286(15) -0.0029(14) -0.0056(16) 0.050(2)
C3 0.116(4) 0.052(2) 0.0275(16) -0.0087(16) -0.016(2) 0.062(3)
C4 0.146(5) 0.068(3) 0.0214(16) 0.0089(18) 0.016(2) 0.079(3)
C5 0.111(4) 0.065(3) 0.0267(17) 0.0140(17) 0.021(2) 0.068(3)
C6 0.076(3) 0.052(2) 0.0263(15) 0.0147(14) 0.0142(16) 0.053(2)
C7 0.062(2) 0.056(2) 0.0323(16) 0.0151(15) 0.0203(16) 0.043(2)
C8 0.086(3) 0.077(3) 0.0322(17) 0.0149(18) 0.0093(19) 0.064(3)
C9 0.065(3) 0.077(3) 0.062(3) 0.036(2) 0.035(2) 0.053(3)
C10 0.071(3) 0.047(2) 0.0422(19) -0.0192(16) -0.0199(18) 0.045(2)
C11 0.086(3) 0.051(2) 0.044(2) -0.0130(17) -0.007(2) 0.047(2)
C12 0.081(3) 0.052(2) 0.081(3) -0.034(2) -0.045(3) 0.046(2)
C13 0.0231(13) 0.0323(14) 0.0256(13) 0.0029(11) 0.0005(10) 0.0212(12)
C14 0.0386(17) 0.0331(16) 0.0497(19) -0.0101(14) -0.0178(15) 0.0269(15)
C15 0.0306(15) 0.0262(14) 0.0342(15) -0.0017(12) -0.0056(12) 0.0183(12)
C16 0.052(2) 0.0445(19) 0.0355(16) 0.0116(14) 0.0051(15) 0.0366(17)
C17 0.0280(14) 0.0361(15) 0.0226(13) 0.0020(11) -0.0031(11) 0.0228(13)
C18 0.0260(15) 0.052(2) 0.0270(14) 0.0050(14) -0.0034(12) 0.0188(14)
C19 0.0295(16) 0.0410(18) 0.0336(16) 0.0050(14) -0.0067(13) 0.0128(14)
C20 0.0406(18) 0.0337(16) 0.0322(15) -0.0039(13) -0.0123(13) 0.0197(14)
C21 0.0378(16) 0.0344(16) 0.0257(13) 0.0011(12) -0.0006(12) 0.0250(14)
C22 0.0288(14) 0.0270(14) 0.0261(13) 0.0013(11) -0.0011(11) 0.0204(12)
C23 0.0294(14) 0.0302(14) 0.0264(13) -0.0001(11) 0.0032(11) 0.0204(12)
C24 0.0426(18) 0.0374(17) 0.0312(15) 0.0020(13) 0.0068(14) 0.0203(15)
C25 0.0283(15) 0.0329(16) 0.0523(19) 0.0044(14) 0.0020(14) 0.0200(13)
C26 0.0233(16) 0.094(3) 0.0323(17) -0.0045(19) -0.0007(14) 0.0168(19)
C27 0.036(2) 0.082(3) 0.063(3) -0.017(2) 0.0049(18) 0.028(2)
C28 0.031(2) 0.128(5) 0.056(3) 0.038(3) 0.0051(19) 0.019(3)
C29 0.051(2) 0.045(2) 0.062(2) -0.0108(18) -0.0063(18) 0.0364(18)
C30 0.077(3) 0.058(2) 0.054(2) -0.0003(19) 0.009(2) 0.050(2)
C31 0.091(3) 0.052(2) 0.072(3) 0.022(2) 0.043(3) 0.053(3)
C32 0.068(2) 0.0419(19) 0.0438(19) 0.0007(15) 0.0037(17) 0.0423(19)
C33 0.074(3) 0.0454(19) 0.0338(16) 0.0024(14) 0.0003(16) 0.047(2)
C34 0.0482(19) 0.0396(18) 0.0457(18) -0.0019(15) 0.0026(15) 0.0368(16)
C35 0.066(2) 0.067(2) 0.0344(17) -0.0098(17) -0.0040(16) 0.054(2)
C36 0.093(3) 0.067(3) 0.0312(16) 0.0072(16) 0.0097(18) 0.068(3)

loop_
_atom_type_symbol
_atom_type_description
_atom_type_scat_dispersion_real
_atom_type_scat_dispersion_imag
_atom_type_scat_source
C C 0.0033 0.0016 'International Tables Vol C Tables 4.2.6.8 and 6.1.1.4'
H H 0.0000 0.0000 'International Tables Vol C Tables 4.2.6.8 and 6.1.1.4'
Ca Ca 0.2262 0.3064 'International Tables Vol C Tables 4.2.6.8 and 6.1.1.4'
I I -0.4742 1.8119 'International Tables Vol C Tables 4.2.6.8 and 6.1.1.4'
N N 0.0061 0.0033 'International Tables Vol C Tables 4.2.6.8 and 6.1.1.4'
O O 0.0106 0.0060 'International Tables Vol C Tables 4.2.6.8 and 6.1.1.4'

loop_
_exptl_crystal_face_index_h
_exptl_crystal_face_index_k
_exptl_crystal_face_index_l
_exptl_crystal_face_perp_dist
-23 7 27 0.1655
-21 40 7 0.0757
40 -27 1 0.1082
-3 -22 -25 0.0908
16 -36 -16 0.1098
16 -28 -24 0.1384
-27 25 -22 0.1230
-16 35 18 0.0557
-8 -12 28 0.1752
-17 30 -22 0.1127
-16 -5 28 0.1575
37 -4 5 0.1312
35 -7 13 0.1229
33 -9 18 0.1293
25 1 23 0.1180
-25 -2 -22 0.1539
18 18 -16 0.1916
22 15 13 0.1220
20 11 21 0.1100
14 5 29 0.1266
10 0 32 0.1410
-20 -18 13 0.1832
-19 -9 -24 0.1327
-13 -2 -30 0.1078
21 13 18 0.1143
1 16 29 0.1094
4 25 21 0.0946
10 26 -14 0.1743
-5 -24 -22 0.1002
1 35 3 0.1221
2 -34 -13 0.0851
-17 30 23 0.0722
-20 14 -29 0.1112
-13 39 8 0.0787
-7 38 -6 0.1125
-15 40 -7 0.1019
15 -38 -13 0.1091
-21 18 27 0.1288
-26 38 -10 0.1086

loop_
_geom_angle_atom_site_label_1
_geom_angle_atom_site_label_2
_geom_angle_atom_site_label_3
_geom_angle
_geom_angle_site_symmetry_3
Ca1 I1 Ca1 96.960(15) 10_666
I1 Ca1 I1 83.042(15) 10_666
O1 Ca1 I1 81.01(6) .
O1 Ca1 I1 150.37(6) 10_666
O1 Ca1 O2 82.70(9) .
O1 Ca1 N2 100.45(8) .
O2 Ca1 I1 77.81(6) 10_666
O2 Ca1 I1 105.74(6) .
O2 Ca1 N2 152.15(8) .
N1 Ca1 I1 155.34(6) .
N1 Ca1 I1 111.09(6) 10_666
N1 Ca1 O1 93.22(9) .
N1 Ca1 O2 97.19(8) .
N1 Ca1 N2 55.15(8) .
N2 Ca1 I1 102.07(6) .
N2 Ca1 I1 107.23(6) 10_666
C29 O1 Ca1 124.8(2) .
C29 O1 C32 108.2(3) .
C32 O1 Ca1 123.06(19) .
C33 O2 Ca1 124.90(18) .
C36 O2 Ca1 121.3(2) .
C36 O2 C33 107.5(2) .
C1 N1 Ca1 132.70(18) .
C13 N1 Ca1 96.54(16) .
C13 N1 C1 130.7(2) .
C13 N2 Ca1 94.90(17) .
C13 N2 C17 127.8(2) .
C17 N2 Ca1 135.75(17) .
C14 C00B C13 105.9(2) .
C14 C00B C15 107.5(2) .
C14 C00B C16 107.9(3) .
C15 C00B C13 115.5(2) .
C15 C00B C16 106.4(2) .
C16 C00B C13 113.2(2) .
C2 C1 N1 121.3(3) .
C2 C1 C6 118.6(3) .
C6 C1 N1 119.2(3) .
C1 C2 C3 119.0(4) .
C1 C2 C10 123.1(3) .
C3 C2 C10 117.8(4) .
C2 C3 H3 118.8 .
C4 C3 C2 122.4(4) .
C4 C3 H3 118.8 .
C3 C4 H4 120.7 .
C3 C4 C5 118.6(3) .
C5 C4 H4 120.7 .
C4 C5 H5 119.0 .
C4 C5 C6 122.1(4) .
C6 C5 H5 119.0 .
C1 C6 C7 122.4(3) .
C5 C6 C1 119.3(4) .
C5 C6 C7 118.2(4) .
C6 C7 H7 107.3 .
C6 C7 C8 111.5(3) .
C6 C7 C9 114.0(3) .
C8 C7 H7 107.3 .
C8 C7 C9 109.2(3) .
C9 C7 H7 107.3 .
C7 C8 H8A 109.5 .
C7 C8 H8B 109.5 .
C7 C8 H8C 109.5 .
H8A C8 H8B 109.5 .
H8A C8 H8C 109.5 .
H8B C8 H8C 109.5 .
C7 C9 H9A 109.5 .
C7 C9 H9B 109.5 .
C7 C9 H9C 109.5 .
H9A C9 H9B 109.5 .
H9A C9 H9C 109.5 .
H9B C9 H9C 109.5 .
C2 C10 H10 107.9 .
C2 C10 C11 111.4(3) .
C2 C10 C12 113.3(3) .
C11 C10 H10 107.9 .
C12 C10 H10 107.9 .
C12 C10 C11 108.3(3) .
C10 C11 H11A 109.5 .
C10 C11 H11B 109.5 .
C10 C11 H11C 109.5 .
H11A C11 H11B 109.5 .
H11A C11 H11C 109.5 .
H11B C11 H11C 109.5 .
C10 C12 H12A 109.5 .
C10 C12 H12B 109.5 .
C10 C12 H12C 109.5 .
H12A C12 H12B 109.5 .
H12A C12 H12C 109.5 .
H12B C12 H12C 109.5 .
N1 C13 C00B 122.0(2) .
N2 C13 N1 113.0(2) .
N2 C13 C00B 124.4(2) .
C00B C14 H14A 109.5 .
C00B C14 H14B 109.5 .
C00B C14 H14C 109.5 .
H14A C14 H14B 109.5 .
H14A C14 H14C 109.5 .
H14B C14 H14C 109.5 .
C00B C15 H15A 109.5 .
C00B C15 H15B 109.5 .
C00B C15 H15C 109.5 .
H15A C15 H15B 109.5 .
H15A C15 H15C 109.5 .
H15B C15 H15C 109.5 .
C00B C16 H16A 109.5 .
C00B C16 H16B 109.5 .
C00B C16 H16C 109.5 .
H16A C16 H16B 109.5 .
H16A C16 H16C 109.5 .
H16B C16 H16C 109.5 .
N2 C17 C18 121.0(3) .
C22 C17 N2 120.2(3) .
C22 C17 C18 118.4(3) .
C17 C18 C26 122.7(3) .
C19 C18 C17 119.3(3) .
C19 C18 C26 118.0(3) .
C18 C19 H19 119.1 .
C20 C19 C18 121.9(3) .
C20 C19 H19 119.1 .
C19 C20 H20 120.6 .
C19 C20 C21 118.8(3) .
C21 C20 H20 120.6 .
C20 C21 H21 119.0 .
C20 C21 C22 121.9(3) .
C22 C21 H21 119.0 .
C17 C22 C23 121.6(3) .
C21 C22 C17 119.4(3) .
C21 C22 C23 119.0(3) .
C22 C23 H23 107.2 .
C22 C23 C24 113.2(2) .
C22 C23 C25 112.4(2) .
C24 C23 H23 107.2 .
C25 C23 H23 107.2 .
C25 C23 C24 109.4(2) .
C23 C24 H24A 109.5 .
C23 C24 H24B 109.5 .
C23 C24 H24C 109.5 .
H24A C24 H24B 109.5 .
H24A C24 H24C 109.5 .
H24B C24 H24C 109.5 .
C23 C25 H25A 109.5 .
C23 C25 H25B 109.5 .
C23 C25 H25C 109.5 .
H25A C25 H25B 109.5 .
H25A C25 H25C 109.5 .
H25B C25 H25C 109.5 .
C18 C26 H26 108.1 .
C18 C26 C27 109.8(3) .
C18 C26 C28 113.0(4) .
C27 C26 H26 108.1 .
C27 C26 C28 109.6(3) .
C28 C26 H26 108.1 .
C26 C27 H27A 109.5 .
C26 C27 H27B 109.5 .
C26 C27 H27C 109.5 .
H27A C27 H27B 109.5 .
H27A C27 H27C 109.5 .
H27B C27 H27C 109.5 .
C26 C28 H28A 109.5 .
C26 C28 H28B 109.5 .
C26 C28 H28C 109.5 .
H28A C28 H28B 109.5 .
H28A C28 H28C 109.5 .
H28B C28 H28C 109.5 .
O1 C29 H29A 111.2 .
O1 C29 H29B 111.2 .
O1 C29 C30 102.8(3) .
H29A C29 H29B 109.1 .
C30 C29 H29A 111.2 .
C30 C29 H29B 111.2 .
C29 C30 H30A 111.4 .
C29 C30 H30B 111.4 .
C29 C30 C31 101.9(3) .
H30A C30 H30B 109.2 .
C31 C30 H30A 111.4 .
C31 C30 H30B 111.4 .
C30 C31 H31A 111.5 .
C30 C31 H31B 111.5 .
H31A C31 H31B 109.3 .
C32 C31 C30 101.4(3) .
C32 C31 H31A 111.5 .
C32 C31 H31B 111.5 .
O1 C32 C31 106.0(3) .
O1 C32 H32A 110.5 .
O1 C32 H32B 110.5 .
C31 C32 H32A 110.5 .
C31 C32 H32B 110.5 .
H32A C32 H32B 108.7 .
O2 C33 H33A 110.5 .
O2 C33 H33B 110.5 .
O2 C33 C34 106.2(3) .
H33A C33 H33B 108.7 .
C34 C33 H33A 110.5 .
C34 C33 H33B 110.5 .
C33 C34 H34A 111.0 .
C33 C34 H34B 111.0 .
H34A C34 H34B 109.0 .
C35 C34 C33 103.8(2) .
C35 C34 H34A 111.0 .
C35 C34 H34B 111.0 .
C34 C35 H35A 111.5 .
C34 C35 H35B 111.5 .
H35A C35 H35B 109.3 .
C36 C35 C34 101.4(3) .
C36 C35 H35A 111.5 .
C36 C35 H35B 111.5 .
O2 C36 C35 104.2(3) .
O2 C36 H36A 110.9 .
O2 C36 H36B 110.9 .
C35 C36 H36A 110.9 .
C35 C36 H36B 110.9 .
H36A C36 H36B 108.9 .

loop_
_geom_bond_atom_site_label_1
_geom_bond_atom_site_label_2
_geom_bond_distance
_geom_bond_site_symmetry_2
I1 Ca1 3.1414(6) .
I1 Ca1 3.1755(7) 10_666
Ca1 O1 2.401(3) .
Ca1 O2 2.423(2) .
Ca1 N1 2.400(2) .
Ca1 N2 2.437(2) .
O1 C29 1.436(4) .
O1 C32 1.464(4) .
O2 C33 1.463(4) .
O2 C36 1.457(4) .
N1 C1 1.428(4) .
N1 C13 1.343(4) .
N2 C13 1.342(3) .
N2 C17 1.422(4) .
C00B C13 1.571(4) .
C00B C14 1.530(4) .
C00B C15 1.534(4) .
C00B C16 1.542(4) .
C1 C2 1.405(5) .
C1 C6 1.424(5) .
C2 C3 1.412(5) .
C2 C10 1.514(6) .
C3 H3 0.9300 .
C3 C4 1.369(7) .
C4 H4 0.9300 .
C4 C5 1.373(7) .
C5 H5 0.9300 .
C5 C6 1.400(5) .
C6 C7 1.511(6) .
C7 H7 0.9800 .
C7 C8 1.526(5) .
C7 C9 1.540(5) .
C8 H8A 0.9600 .
C8 H8B 0.9600 .
C8 H8C 0.9600 .
C9 H9A 0.9600 .
C9 H9B 0.9600 .
C9 H9C 0.9600 .
C10 H10 0.9800 .
C10 C11 1.547(5) .
C10 C12 1.541(5) .
C11 H11A 0.9600 .
C11 H11B 0.9600 .
C11 H11C 0.9600 .
C12 H12A 0.9600 .
C12 H12B 0.9600 .
C12 H12C 0.9600 .
C14 H14A 0.9600 .
C14 H14B 0.9600 .
C14 H14C 0.9600 .
C15 H15A 0.9600 .
C15 H15B 0.9600 .
C15 H15C 0.9600 .
C16 H16A 0.9600 .
C16 H16B 0.9600 .
C16 H16C 0.9600 .
C17 C18 1.426(4) .
C17 C22 1.417(4) .
C18 C19 1.394(5) .
C18 C26 1.520(5) .
C19 H19 0.9300 .
C19 C20 1.381(5) .
C20 H20 0.9300 .
C20 C21 1.381(4) .
C21 H21 0.9300 .
C21 C22 1.395(4) .
C22 C23 1.521(4) .
C23 H23 0.9800 .
C23 C24 1.537(4) .
C23 C25 1.529(4) .
C24 H24A 0.9600 .
C24 H24B 0.9600 .
C24 H24C 0.9600 .
C25 H25A 0.9600 .
C25 H25B 0.9600 .
C25 H25C 0.9600 .
C26 H26 0.9800 .
C26 C27 1.531(6) .
C26 C28 1.554(7) .
C27 H27A 0.9600 .
C27 H27B 0.9600 .
C27 H27C 0.9600 .
C28 H28A 0.9600 .
C28 H28B 0.9600 .
C28 H28C 0.9600 .
C29 H29A 0.9700 .
C29 H29B 0.9700 .
C29 C30 1.453(5) .
C30 H30A 0.9700 .
C30 H30B 0.9700 .
C30 C31 1.571(5) .
C31 H31A 0.9700 .
C31 H31B 0.9700 .
C31 C32 1.506(5) .
C32 H32A 0.9700 .
C32 H32B 0.9700 .
C33 H33A 0.9700 .
C33 H33B 0.9700 .
C33 C34 1.524(4) .
C34 H34A 0.9700 .
C34 H34B 0.9700 .
C34 C35 1.522(5) .
C35 H35A 0.9700 .
C35 H35B 0.9700 .
C35 C36 1.500(5) .
C36 H36A 0.9700 .
C36 H36B 0.9700 .

loop_
_exptl_oxdiff_crystal_face_indexfrac_h
_exptl_oxdiff_crystal_face_indexfrac_k
_exptl_oxdiff_crystal_face_indexfrac_l
_exptl_oxdiff_crystal_face_x
_exptl_oxdiff_crystal_face_y
_exptl_oxdiff_crystal_face_z
-23.0078 7.0004 26.9924 -0.1245 -0.4722 0.8781
-20.9988 39.9871 7.0023 -0.6018 -0.7817 -0.0988
39.9783 -26.9765 0.9916 -0.1763 0.9702 -0.0642
-2.9749 -22.0094 -24.9897 0.9305 0.1831 -0.3473
16.0083 -35.9942 -15.9974 0.7441 0.6551 -0.1366
16.0133 -27.9990 -23.9936 0.6854 0.5722 -0.4517
-26.9697 24.9734 -21.9847 0.2896 -0.7230 -0.6095
-16.0097 34.9952 17.9965 -0.7519 -0.6449 0.2025
-8.0150 -11.9892 27.9886 -0.0007 -0.0152 0.9847
-16.9769 29.9773 -21.9861 -0.0148 -0.6039 -0.7833
-16.0110 -4.9941 27.9902 -0.0044 -0.2261 0.9823
36.9733 -3.9796 4.9915 -0.6961 0.6766 -0.2211
34.9687 -6.9765 12.9882 -0.7114 0.6726 0.0516
32.9664 -8.9748 17.9862 -0.7038 0.6586 0.2319
24.9659 1.0221 22.9858 -0.8506 0.4155 0.3235
-24.9665 -2.0215 -21.9864 0.8580 -0.4051 -0.2841
17.9982 17.9985 -15.9952 -0.5078 0.1222 -0.8531
21.9734 15.0140 12.9914 -0.9563 0.2183 -0.0890
19.9690 11.0173 20.9880 -0.9491 0.2249 0.1966
13.9675 5.0191 28.9853 -0.8202 0.1838 0.5517
9.9685 0.0193 31.9844 -0.6765 0.1672 0.7394
-19.9946 -18.0008 12.9968 0.5917 -0.1561 0.7954
-18.9676 -9.0185 -23.9868 0.9304 -0.2283 -0.3128
-12.9679 -2.0195 -29.9849 0.7487 -0.1980 -0.6277
20.9704 13.0161 17.9893 -0.9678 0.2215 0.0803
0.9739 16.0112 28.9880 -0.8178 -0.1550 0.5525
3.9769 25.0076 20.9914 -0.9566 -0.1969 0.1917
10.0004 25.9943 -13.9943 -0.5643 -0.0994 -0.8153
-4.9756 -24.0087 -21.9907 0.9684 0.1693 -0.2201
0.9913 34.9965 3.0002 -0.8512 -0.3509 -0.3816
2.0145 -33.9997 -12.9963 0.9225 0.3933 0.0706
-17.0122 29.9978 22.9943 -0.6961 -0.6102 0.4104
-19.9668 13.9752 -28.9834 0.5084 -0.4863 -0.7303
-13.0044 38.9915 8.0005 -0.7480 -0.6340 -0.1471
-6.9971 37.9881 -5.9944 -0.6288 -0.5185 -0.5713
-14.9915 39.9836 -6.9926 -0.5050 -0.6767 -0.5359
15.0069 -37.9930 -12.9986 0.7628 0.6585 -0.0203
-21.0108 17.9996 26.9926 -0.4101 -0.5534 0.7147
-25.9819 37.9773 -9.9895 -0.2034 -0.8441 -0.4693

loop_
_smtbx_masks_void_nr
_smtbx_masks_void_average_x
_smtbx_masks_void_average_y
_smtbx_masks_void_average_z
_smtbx_masks_void_volume
_smtbx_masks_void_count_electrons
1 0.000 0.000 0.000 72.9 0.0
2 0.000 0.000 0.264 16.2 0.4
3 0.000 0.000 0.500 210.7 41.5
4 0.000 0.000 0.736 16.2 0.0
5 0.000 0.500 0.000 55.0 0.0
6 0.167 0.333 0.333 55.0 0.0
7 0.167 0.833 0.333 55.0 0.0
8 0.333 0.667 0.167 210.7 41.5
9 0.333 0.167 0.667 55.0 0.0
10 0.333 0.667 0.667 72.9 0.0
11 0.333 0.667 0.402 16.2 0.0
12 0.333 0.667 0.931 16.2 0.4
13 0.500 1.000 0.000 55.0 0.0
14 0.500 0.500 0.000 55.0 0.0
15 0.667 0.333 0.833 210.7 41.5
16 0.667 0.833 0.333 55.0 0.0
17 0.667 0.333 0.333 72.9 0.0
18 0.667 0.333 0.069 16.2 0.0
19 0.667 0.333 0.598 16.2 0.4
20 0.833 0.667 0.667 55.0 0.0
21 0.833 0.167 0.667 55.0 0.0
